data_7048834
loop_
_publ_author_name
'Velozo-S\'a, Vivianne S'
'Pereira, Luciano R.'
'Lima, Aliny P.'
'Mello-Andrade, Francyelli'
'Rezende, Manuela R. M.'
'Goveia, Rebeca M.'
'Pires, Wanessa C.'
'Silva, Monize M.'
'Oliveira, Katia M.'
'Ferreira, Antonio G.'
'Ellena, Javier'
'Deflon, Victor M.'
'Grisolia, Cesar Koppe'
'Batista, Alzir A.'
'Silveira-Lacerda, Elis\^angela P'

_publ_section_title
;
 In vitro cytotoxicity and in vivo zebrafish toxicity evaluation of
 Ru(ii)/2-mercaptopyrimidine complexes.
;
_journal_issue 18
_journal_name_full 'Dalton transactions (Cambridge, England : 2003)'
_journal_page_first 6026
_journal_page_last 6039
_journal_paper_doi 10.1039/c8dt03738h
_journal_volume 48
_journal_year 2019
_chemical_formula_moiety 'C35 H32 N4 P2 Ru S2'
_chemical_formula_sum 'C35 H32 N4 P2 Ru S2'
_chemical_formula_weight 735.78
_space_group_IT_number 2
_space_group_name_Hall '-P 1'
_space_group_name_H-M_alt 'P -1'
_symmetry_cell_setting triclinic
_symmetry_space_group_name_Hall '-P 1'
_symmetry_space_group_name_H-M 'P -1'
_atom_sites_solution_hydrogens geom
_atom_sites_solution_primary direct
_atom_sites_solution_secondary difmap
_audit_creation_method SHELXL-97
_audit_update_record
;
2018-08-10 deposited with the CCDC.
2019-01-22 downloaded from the CCDC.
;
_cell_angle_alpha 90.5870(10)
_cell_angle_beta 104.7410(10)
_cell_angle_gamma 111.1510(10)
_cell_formula_units_Z 2
_cell_length_a 11.1616(4)
_cell_length_b 11.3093(4)
_cell_length_c 14.4332(4)
_cell_measurement_reflns_used 9896
_cell_measurement_temperature 296(2)
_cell_measurement_theta_max 25.06
_cell_measurement_theta_min 2.22
_cell_volume 1632.68(10)
_computing_cell_refinement 'Bruker SAINT'
_computing_data_collection 'Bruker APEX2'
_computing_data_reduction 'Bruker SAINT'
_computing_molecular_graphics 'WinGX v1.8.05'
_computing_publication_material 'SHELXL-2013 (Sheldrick 2013)'
_computing_structure_refinement 'SHELXL-2013 (Sheldrick 2013)'
_computing_structure_solution 'SHELXS-97 (Sheldrick 2008)'
_diffrn_ambient_temperature 296(2)
_diffrn_measured_fraction_theta_full 0.976
_diffrn_measured_fraction_theta_max 0.976
_diffrn_measurement_device_type 'Bruker APEX-II CCD'
_diffrn_measurement_method '\f and \w scans'
_diffrn_radiation_monochromator graphite
_diffrn_radiation_source 'fine-focus sealed tube'
_diffrn_radiation_type MoK\a
_diffrn_radiation_wavelength 0.71073
_diffrn_reflns_av_R_equivalents 0.0211
_diffrn_reflns_av_sigmaI/netI 0.0193
_diffrn_reflns_limit_h_max 13
_diffrn_reflns_limit_h_min -13
_diffrn_reflns_limit_k_max 13
_diffrn_reflns_limit_k_min -13
_diffrn_reflns_limit_l_max 17
_diffrn_reflns_limit_l_min -14
_diffrn_reflns_number 28558
_diffrn_reflns_theta_full 25.11
_diffrn_reflns_theta_max 25.11
_diffrn_reflns_theta_min 1.47
_exptl_absorpt_coefficient_mu 0.738
_exptl_absorpt_correction_T_max 0.7452
_exptl_absorpt_correction_T_min 0.7123
_exptl_absorpt_correction_type multi-scan
_exptl_absorpt_process_details
;
SADABS-2012/1 - Bruker AXS area detector scaling and absorption correction
;
_exptl_crystal_colour orange
_exptl_crystal_density_diffrn 1.497
_exptl_crystal_density_method 'not measured'
_exptl_crystal_description prism
_exptl_crystal_F_000 752
_exptl_crystal_size_max 0.17
_exptl_crystal_size_mid 0.13
_exptl_crystal_size_min 0.08
_refine_diff_density_max 1.026
_refine_diff_density_min -0.447
_refine_diff_density_rms 0.060
_refine_ls_extinction_method none
_refine_ls_goodness_of_fit_ref 1.067
_refine_ls_hydrogen_treatment constr
_refine_ls_matrix_type full
_refine_ls_number_parameters 397
_refine_ls_number_reflns 5671
_refine_ls_number_restraints 0
_refine_ls_restrained_S_all 1.067
_refine_ls_R_factor_all 0.0358
_refine_ls_R_factor_gt 0.0303
_refine_ls_shift/su_max 0.000
_refine_ls_shift/su_mean 0.000
_refine_ls_structure_factor_coef Fsqd
_refine_ls_weighting_details 'calc w=1/[\s^2^(Fo^2^)+(0.0341P)^2^+1.6802P] where P=(Fo^2^+2Fc^2^)/3'
_refine_ls_weighting_scheme calc
_refine_ls_wR_factor_gt 0.0733
_refine_ls_wR_factor_ref 0.0770
_reflns_number_gt 5062
_reflns_number_total 5671
_reflns_threshold_expression >2sigma(I)
_cod_data_source_file c8dt03738h2.cif
_cod_data_source_block shelxl
_cod_depositor_comments
;
The following automatic conversions were performed:

'_symmetry_cell_setting' value 'Triclinic' changed to 'triclinic'
according to
/home/data/users/saulius/crontab/automatic-downloads/rss-feeds/RSC/lib/dictionaries/cif_core.dic
dictionary named 'cif_core.dic' version 2.4.2 from 2011-04-26.

Automatic conversion script
Id: cif_fix_values 4973 2017-02-22 13:04:09Z antanas 

 Adding full bibliography for 7048833--7048836.cif.
;
_cod_original_cell_volume 1632.68(9)
_cod_original_sg_symbol_H-M P-1
_cod_database_code 7048834

loop_
_symmetry_equiv_pos_as_xyz
'x, y, z'
'-x, -y, -z'

loop_
_atom_site_label
_atom_site_type_symbol
_atom_site_fract_x
_atom_site_fract_y
_atom_site_fract_z
_atom_site_U_iso_or_equiv
_atom_site_adp_type
_atom_site_occupancy
_atom_site_symmetry_multiplicity
_atom_site_calc_flag
_atom_site_refinement_flags
Ru1 Ru 0.14881(2) 0.35804(2) 0.258206(15) 0.02873(8) Uani 1 1 d .
S1 S 0.25309(8) 0.50817(7) 0.40247(5) 0.04278(19) Uani 1 1 d .
S2 S 0.00685(8) 0.28256(9) 0.09438(6) 0.0495(2) Uani 1 1 d .
P1 P 0.34702(7) 0.34024(7) 0.26520(5) 0.03141(16) Uani 1 1 d .
P2 P 0.08942(7) 0.17854(7) 0.33152(5) 0.03152(16) Uani 1 1 d .
N1 N 0.2158(2) 0.5512(2) 0.22669(17) 0.0370(5) Uani 1 1 d .
N2 N 0.3188(3) 0.7426(2) 0.3370(2) 0.0545(7) Uani 1 1 d .
N3 N -0.0383(2) 0.3798(2) 0.23450(18) 0.0379(6) Uani 1 1 d .
N4 N -0.2123(3) 0.3397(3) 0.0873(2) 0.0692(9) Uani 1 1 d .
C28 C 0.2204(3) 0.6196(3) 0.1521(3) 0.0489(8) Uani 1 1 d .
H28 H 0.1873 0.5781 0.0897 0.059 Uiso 1 1 calc R
C29 C 0.2730(4) 0.7493(3) 0.1662(3) 0.0604(10) Uani 1 1 d .
H29 H 0.2771 0.7974 0.1144 0.073 Uiso 1 1 calc R
C30 C 0.3199(4) 0.8070(3) 0.2595(3) 0.0638(10) Uani 1 1 d .
H30 H 0.3544 0.8956 0.2694 0.077 Uiso 1 1 calc R
C31 C 0.2663(3) 0.6158(3) 0.3170(2) 0.0403(7) Uani 1 1 d .
C13 C 0.4305(3) 0.3102(3) 0.3844(2) 0.0406(7) Uani 1 1 d .
H13A H 0.5157 0.3072 0.3826 0.049 Uiso 1 1 calc R
H13B H 0.4488 0.3812 0.4311 0.049 Uiso 1 1 calc R
C14 C 0.3501(3) 0.1864(3) 0.4187(2) 0.0459(7) Uani 1 1 d .
H14A H 0.4069 0.1715 0.4767 0.055 Uiso 1 1 calc R
H14B H 0.3267 0.1164 0.3697 0.055 Uiso 1 1 calc R
C15 C 0.2219(3) 0.1843(3) 0.4401(2) 0.0414(7) Uani 1 1 d .
H15A H 0.2432 0.2599 0.4832 0.050 Uiso 1 1 calc R
H15B H 0.1882 0.1105 0.4733 0.050 Uiso 1 1 calc R
C16 C -0.0537(3) 0.1594(3) 0.3790(2) 0.0380(7) Uani 1 1 d .
C17 C -0.1782(3) 0.0671(3) 0.3377(3) 0.0558(9) Uani 1 1 d .
H17 H -0.1901 0.0093 0.2867 0.067 Uiso 1 1 calc R
C18 C -0.2872(4) 0.0597(4) 0.3721(3) 0.0741(12) Uani 1 1 d .
H18 H -0.3705 -0.0042 0.3446 0.089 Uiso 1 1 calc R
C19 C -0.2721(4) 0.1450(5) 0.4451(3) 0.0715(12) Uani 1 1 d .
H19 H -0.3443 0.1394 0.4681 0.086 Uiso 1 1 calc R
C20 C -0.1501(5) 0.2390(4) 0.4843(3) 0.0699(11) Uani 1 1 d .
H20 H -0.1400 0.2988 0.5333 0.084 Uiso 1 1 calc R
C21 C -0.0412(4) 0.2466(3) 0.4523(2) 0.0567(9) Uani 1 1 d .
H21 H 0.0415 0.3111 0.4803 0.068 Uiso 1 1 calc R
C22 C 0.0451(3) 0.0170(3) 0.2742(2) 0.0360(6) Uani 1 1 d .
C23 C 0.0433(3) -0.0004(3) 0.1793(2) 0.0509(8) Uani 1 1 d .
H23 H 0.0617 0.0691 0.1440 0.061 Uiso 1 1 calc R
C24 C 0.0140(4) -0.1216(4) 0.1360(3) 0.0655(10) Uani 1 1 d .
H24 H 0.0147 -0.1321 0.0722 0.079 Uiso 1 1 calc R
C25 C -0.0156(4) -0.2247(3) 0.1854(3) 0.0665(11) Uani 1 1 d .
H25 H -0.0370 -0.3058 0.1555 0.080 Uiso 1 1 calc R
C26 C -0.0137(4) -0.2082(3) 0.2803(3) 0.0688(11) Uani 1 1 d .
H26 H -0.0341 -0.2784 0.3148 0.083 Uiso 1 1 calc R
C27 C 0.0183(4) -0.0878(3) 0.3247(3) 0.0563(9) Uani 1 1 d .
H27 H 0.0218 -0.0773 0.3895 0.068 Uiso 1 1 calc R
C1 C 0.4691(3) 0.4887(3) 0.2427(2) 0.0347(6) Uani 1 1 d .
C2 C 0.5578(3) 0.5828(3) 0.3157(2) 0.0491(8) Uani 1 1 d .
H2 H 0.5621 0.5687 0.3796 0.059 Uiso 1 1 calc R
C3 C 0.6401(4) 0.6974(3) 0.2950(3) 0.0653(10) Uani 1 1 d .
H3 H 0.6993 0.7596 0.3451 0.078 Uiso 1 1 calc R
C4 C 0.6357(4) 0.7208(3) 0.2016(3) 0.0615(10) Uani 1 1 d .
H4 H 0.6920 0.7980 0.1882 0.074 Uiso 1 1 calc R
C5 C 0.5476(4) 0.6295(3) 0.1279(3) 0.0567(9) Uani 1 1 d .
H5 H 0.5435 0.6448 0.0642 0.068 Uiso 1 1 calc R
C6 C 0.4652(3) 0.5150(3) 0.1484(2) 0.0471(8) Uani 1 1 d .
H6 H 0.4055 0.4538 0.0979 0.057 Uiso 1 1 calc R
C7 C 0.3610(3) 0.2248(3) 0.1815(2) 0.0371(7) Uani 1 1 d .
C12 C 0.4559(3) 0.1702(3) 0.2065(3) 0.0505(8) Uani 1 1 d .
H12 H 0.5144 0.1902 0.2682 0.061 Uiso 1 1 calc R
C11 C 0.4646(4) 0.0859(4) 0.1401(3) 0.0651(10) Uani 1 1 d .
H11 H 0.5290 0.0501 0.1579 0.078 Uiso 1 1 calc R
C10 C 0.3801(4) 0.0551(4) 0.0495(3) 0.0655(11) Uani 1 1 d .
H10 H 0.3851 -0.0033 0.0063 0.079 Uiso 1 1 calc R
C9 C 0.2874(4) 0.1104(4) 0.0219(3) 0.0604(10) Uani 1 1 d .
H9 H 0.2307 0.0909 -0.0405 0.073 Uiso 1 1 calc R
C8 C 0.2785(3) 0.1957(3) 0.0874(2) 0.0502(8) Uani 1 1 d .
H8 H 0.2164 0.2338 0.0681 0.060 Uiso 1 1 calc R
C32 C -0.1029(3) 0.4279(3) 0.2790(3) 0.0469(8) Uani 1 1 d .
H32 H -0.0652 0.4586 0.3440 0.056 Uiso 1 1 calc R
C33 C -0.2227(3) 0.4341(4) 0.2332(3) 0.0636(10) Uani 1 1 d .
H33 H -0.2680 0.4677 0.2651 0.076 Uiso 1 1 calc R
C34 C -0.2733(4) 0.3877(4) 0.1365(3) 0.0755(12) Uani 1 1 d .
H34 H -0.3555 0.3903 0.1037 0.091 Uiso 1 1 calc R
C35 C -0.0952(3) 0.3377(3) 0.1387(2) 0.0449(7) Uani 1 1 d .

loop_
_atom_site_aniso_label
_atom_site_aniso_U_11
_atom_site_aniso_U_22
_atom_site_aniso_U_33
_atom_site_aniso_U_23
_atom_site_aniso_U_13
_atom_site_aniso_U_12
Ru1 0.02726(12) 0.03178(13) 0.02712(13) -0.00365(9) 0.00708(9) 0.01154(9)
S1 0.0500(4) 0.0398(4) 0.0342(4) -0.0054(3) 0.0086(3) 0.0143(3)
S2 0.0498(5) 0.0700(6) 0.0328(4) -0.0099(4) 0.0037(4) 0.0327(4)
P1 0.0262(3) 0.0349(4) 0.0320(4) -0.0016(3) 0.0065(3) 0.0114(3)
P2 0.0333(4) 0.0324(4) 0.0291(4) -0.0029(3) 0.0099(3) 0.0119(3)
N1 0.0358(13) 0.0415(13) 0.0411(14) 0.0095(12) 0.0153(11) 0.0199(11)
N2 0.0552(17) 0.0361(14) 0.070(2) -0.0021(14) 0.0205(15) 0.0130(13)
N3 0.0349(13) 0.0349(13) 0.0467(15) 0.0014(11) 0.0134(11) 0.0151(11)
N4 0.0499(18) 0.098(3) 0.062(2) -0.0022(18) 0.0002(15) 0.0409(18)
C28 0.0511(19) 0.054(2) 0.053(2) 0.0152(17) 0.0221(16) 0.0276(16)
C29 0.067(2) 0.054(2) 0.073(3) 0.025(2) 0.032(2) 0.0278(19)
C30 0.061(2) 0.0357(18) 0.100(3) 0.016(2) 0.031(2) 0.0169(16)
C31 0.0362(15) 0.0373(16) 0.0486(19) -0.0024(14) 0.0137(14) 0.0140(13)
C13 0.0303(15) 0.0474(17) 0.0392(17) 0.0001(14) 0.0028(13) 0.0139(13)
C14 0.0437(17) 0.0525(19) 0.0394(17) 0.0073(15) 0.0020(14) 0.0220(15)
C15 0.0435(17) 0.0447(17) 0.0319(16) 0.0039(13) 0.0068(13) 0.0143(14)
C16 0.0435(16) 0.0407(16) 0.0376(16) 0.0086(13) 0.0187(14) 0.0198(14)
C17 0.0421(18) 0.062(2) 0.063(2) -0.0034(18) 0.0168(17) 0.0184(16)
C18 0.042(2) 0.086(3) 0.095(3) 0.010(3) 0.023(2) 0.023(2)
C19 0.074(3) 0.104(3) 0.075(3) 0.036(3) 0.048(2) 0.059(3)
C20 0.088(3) 0.089(3) 0.060(2) 0.009(2) 0.042(2) 0.052(3)
C21 0.065(2) 0.062(2) 0.052(2) -0.0030(17) 0.0303(18) 0.0258(18)
C22 0.0328(14) 0.0334(15) 0.0430(17) -0.0031(13) 0.0107(13) 0.0141(12)
C23 0.057(2) 0.0458(18) 0.049(2) -0.0079(15) 0.0166(16) 0.0174(16)
C24 0.068(2) 0.064(2) 0.060(2) -0.025(2) 0.013(2) 0.023(2)
C25 0.057(2) 0.042(2) 0.094(3) -0.026(2) 0.009(2) 0.0203(17)
C26 0.079(3) 0.0350(18) 0.086(3) -0.0012(19) 0.016(2) 0.0198(18)
C27 0.072(2) 0.0412(18) 0.055(2) 0.0009(16) 0.0169(18) 0.0199(17)
C1 0.0256(13) 0.0376(15) 0.0420(17) -0.0003(13) 0.0110(12) 0.0123(12)
C2 0.0485(18) 0.0492(19) 0.0397(18) -0.0027(15) 0.0139(15) 0.0061(15)
C3 0.064(2) 0.052(2) 0.052(2) -0.0066(18) 0.0138(18) -0.0074(18)
C4 0.060(2) 0.048(2) 0.062(2) 0.0054(18) 0.0232(19) -0.0008(17)
C5 0.060(2) 0.059(2) 0.047(2) 0.0104(17) 0.0208(17) 0.0130(18)
C6 0.0419(17) 0.0499(19) 0.0403(18) -0.0032(15) 0.0062(14) 0.0105(15)
C7 0.0333(15) 0.0349(15) 0.0462(18) 0.0006(13) 0.0166(13) 0.0125(12)
C12 0.0517(19) 0.054(2) 0.057(2) 0.0091(17) 0.0195(16) 0.0299(16)
C11 0.081(3) 0.064(2) 0.080(3) 0.013(2) 0.038(2) 0.050(2)
C10 0.082(3) 0.056(2) 0.077(3) -0.003(2) 0.045(2) 0.032(2)
C9 0.059(2) 0.071(2) 0.054(2) -0.0116(19) 0.0219(18) 0.0238(19)
C8 0.0435(18) 0.060(2) 0.051(2) -0.0072(16) 0.0140(16) 0.0229(16)
C32 0.0494(18) 0.0441(17) 0.058(2) 0.0072(15) 0.0265(16) 0.0221(15)
C33 0.048(2) 0.068(2) 0.090(3) 0.002(2) 0.028(2) 0.0341(19)
C34 0.048(2) 0.103(3) 0.086(3) 0.002(3) 0.010(2) 0.046(2)
C35 0.0380(16) 0.0535(19) 0.0420(18) 0.0012(15) 0.0062(14) 0.0194(14)

loop_
_atom_type_symbol
_atom_type_description
_atom_type_scat_dispersion_real
_atom_type_scat_dispersion_imag
_atom_type_scat_source
C C 0.0033 0.0016 'International Tables Vol C Tables 4.2.6.8 and 6.1.1.4'
H H 0.0000 0.0000 'International Tables Vol C Tables 4.2.6.8 and 6.1.1.4'
N N 0.0061 0.0033 'International Tables Vol C Tables 4.2.6.8 and 6.1.1.4'
P P 0.1023 0.0942 'International Tables Vol C Tables 4.2.6.8 and 6.1.1.4'
S S 0.1246 0.1234 'International Tables Vol C Tables 4.2.6.8 and 6.1.1.4'
Ru Ru -1.2594 0.8363 'International Tables Vol C Tables 4.2.6.8 and 6.1.1.4'

loop_
_geom_angle_atom_site_label_1
_geom_angle_atom_site_label_2
_geom_angle_atom_site_label_3
_geom_angle
N3 Ru1 N1 83.15(9)
N3 Ru1 P2 95.38(7)
N1 Ru1 P2 164.71(7)
N3 Ru1 P1 173.20(7)
N1 Ru1 P1 93.40(6)
P2 Ru1 P1 89.48(3)
N3 Ru1 S1 93.80(7)
N1 Ru1 S1 67.70(7)
P2 Ru1 S1 97.30(3)
P1 Ru1 S1 90.28(3)
N3 Ru1 S2 67.13(7)
N1 Ru1 S2 91.98(7)
P2 Ru1 S2 101.50(3)
P1 Ru1 S2 107.27(3)
S1 Ru1 S2 154.21(3)
C31 S1 Ru1 81.11(10)
C35 S2 Ru1 81.18(11)
C1 P1 C13 103.87(13)
C1 P1 C7 100.07(12)
C13 P1 C7 103.58(14)
C1 P1 Ru1 111.82(9)
C13 P1 Ru1 113.39(10)
C7 P1 Ru1 121.94(9)
C22 P2 C16 102.17(13)
C22 P2 C15 100.60(14)
C16 P2 C15 103.07(13)
C22 P2 Ru1 124.59(10)
C16 P2 Ru1 112.11(10)
C15 P2 Ru1 111.74(10)
C28 N1 C31 117.7(3)
C28 N1 Ru1 140.9(2)
C31 N1 Ru1 101.39(18)
C31 N2 C30 114.7(3)
C32 N3 C35 117.4(3)
C32 N3 Ru1 140.5(2)
C35 N3 Ru1 101.72(18)
C34 N4 C35 114.9(3)
N1 C28 C29 120.8(3)
N1 C28 H28 119.6
C29 C28 H28 119.6
C28 C29 C30 117.8(3)
C28 C29 H29 121.1
C30 C29 H29 121.1
N2 C30 C29 123.7(3)
N2 C30 H30 118.1
C29 C30 H30 118.1
N2 C31 N1 125.3(3)
N2 C31 S1 125.0(3)
N1 C31 S1 109.8(2)
C14 C13 P1 114.2(2)
C14 C13 H13A 108.7
P1 C13 H13A 108.7
C14 C13 H13B 108.7
P1 C13 H13B 108.7
H13A C13 H13B 107.6
C13 C14 C15 115.1(3)
C13 C14 H14A 108.5
C15 C14 H14A 108.5
C13 C14 H14B 108.5
C15 C14 H14B 108.5
H14A C14 H14B 107.5
C14 C15 P2 113.6(2)
C14 C15 H15A 108.8
P2 C15 H15A 108.8
C14 C15 H15B 108.8
P2 C15 H15B 108.8
H15A C15 H15B 107.7
C17 C16 C21 118.0(3)
C17 C16 P2 121.8(2)
C21 C16 P2 119.9(2)
C16 C17 C18 120.4(3)
C16 C17 H17 119.8
C18 C17 H17 119.8
C19 C18 C17 120.5(4)
C19 C18 H18 119.7
C17 C18 H18 119.7
C18 C19 C20 119.4(3)
C18 C19 H19 120.3
C20 C19 H19 120.3
C19 C20 C21 120.9(4)
C19 C20 H20 119.6
C21 C20 H20 119.6
C20 C21 C16 120.8(4)
C20 C21 H21 119.6
C16 C21 H21 119.6
C23 C22 C27 118.5(3)
C23 C22 P2 119.7(2)
C27 C22 P2 121.8(2)
C22 C23 C24 120.2(3)
C22 C23 H23 119.9
C24 C23 H23 119.9
C25 C24 C23 121.0(4)
C25 C24 H24 119.5
C23 C24 H24 119.5
C24 C25 C26 119.2(3)
C24 C25 H25 120.4
C26 C25 H25 120.4
C25 C26 C27 120.3(4)
C25 C26 H26 119.8
C27 C26 H26 119.8
C22 C27 C26 120.8(3)
C22 C27 H27 119.6
C26 C27 H27 119.6
C2 C1 C6 117.4(3)
C2 C1 P1 122.8(2)
C6 C1 P1 119.5(2)
C3 C2 C1 120.8(3)
C3 C2 H2 119.6
C1 C2 H2 119.6
C4 C3 C2 120.8(3)
C4 C3 H3 119.6
C2 C3 H3 119.6
C3 C4 C5 119.5(3)
C3 C4 H4 120.3
C5 C4 H4 120.3
C4 C5 C6 119.8(3)
C4 C5 H5 120.1
C6 C5 H5 120.1
C5 C6 C1 121.7(3)
C5 C6 H6 119.2
C1 C6 H6 119.2
C12 C7 C8 117.7(3)
C12 C7 P1 122.7(2)
C8 C7 P1 119.5(2)
C7 C12 C11 120.6(3)
C7 C12 H12 119.7
C11 C12 H12 119.7
C10 C11 C12 120.8(3)
C10 C11 H11 119.6
C12 C11 H11 119.6
C11 C10 C9 119.9(3)
C11 C10 H10 120.1
C9 C10 H10 120.1
C10 C9 C8 119.8(4)
C10 C9 H9 120.1
C8 C9 H9 120.1
C9 C8 C7 121.1(3)
C9 C8 H8 119.5
C7 C8 H8 119.5
N3 C32 C33 122.3(3)
N3 C32 H32 118.9
C33 C32 H32 118.9
C32 C33 C34 116.2(3)
C32 C33 H33 121.9
C34 C33 H33 121.9
N4 C34 C33 124.4(3)
N4 C34 H34 117.8
C33 C34 H34 117.8
N4 C35 N3 124.9(3)
N4 C35 S2 125.3(3)
N3 C35 S2 109.8(2)

loop_
_geom_bond_atom_site_label_1
_geom_bond_atom_site_label_2
_geom_bond_distance
Ru1 N3 2.133(2)
Ru1 N1 2.134(2)
Ru1 P2 2.2604(7)
Ru1 P1 2.2701(7)
Ru1 S1 2.4168(8)
Ru1 S2 2.4302(8)
S1 C31 1.738(3)
S2 C35 1.724(3)
P1 C1 1.835(3)
P1 C13 1.836(3)
P1 C7 1.843(3)
P2 C22 1.837(3)
P2 C16 1.838(3)
P2 C15 1.843(3)
N1 C28 1.333(4)
N1 C31 1.364(4)
N2 C31 1.335(4)
N2 C30 1.342(5)
N3 C32 1.320(4)
N3 C35 1.365(4)
N4 C34 1.330(5)
N4 C35 1.337(4)
C28 C29 1.360(5)
C28 H28 0.9300
C29 C30 1.374(5)
C29 H29 0.9300
C30 H30 0.9300
C13 C14 1.531(4)
C13 H13A 0.9700
C13 H13B 0.9700
C14 C15 1.531(4)
C14 H14A 0.9700
C14 H14B 0.9700
C15 H15A 0.9700
C15 H15B 0.9700
C16 C17 1.377(4)
C16 C21 1.384(4)
C17 C18 1.402(5)
C17 H17 0.9300
C18 C19 1.357(6)
C18 H18 0.9300
C19 C20 1.362(6)
C19 H19 0.9300
C20 C21 1.383(5)
C20 H20 0.9300
C21 H21 0.9300
C22 C23 1.376(4)
C22 C27 1.378(4)
C23 C24 1.389(5)
C23 H23 0.9300
C24 C25 1.356(6)
C24 H24 0.9300
C25 C26 1.374(6)
C25 H25 0.9300
C26 C27 1.381(5)
C26 H26 0.9300
C27 H27 0.9300
C1 C2 1.382(4)
C1 C6 1.389(4)
C2 C3 1.378(5)
C2 H2 0.9300
C3 C4 1.369(5)
C3 H3 0.9300
C4 C5 1.369(5)
C4 H4 0.9300
C5 C6 1.377(5)
C5 H5 0.9300
C6 H6 0.9300
C7 C12 1.384(4)
C7 C8 1.391(4)
C12 C11 1.390(5)
C12 H12 0.9300
C11 C10 1.359(6)
C11 H11 0.9300
C10 C9 1.372(5)
C10 H10 0.9300
C9 C8 1.390(4)
C9 H9 0.9300
C8 H8 0.9300
C32 C33 1.360(5)
C32 H32 0.9300
C33 C34 1.383(6)
C33 H33 0.9300
C34 H34 0.9300

loop_
_geom_torsion_atom_site_label_1
_geom_torsion_atom_site_label_2
_geom_torsion_atom_site_label_3
_geom_torsion_atom_site_label_4
_geom_torsion
N3 Ru1 S1 C31 -79.84(12)
N1 Ru1 S1 C31 1.17(11)
P2 Ru1 S1 C31 -175.77(10)
P1 Ru1 S1 C31 94.72(10)
S2 Ru1 S1 C31 -39.12(12)
N3 Ru1 S2 C35 2.26(13)
N1 Ru1 S2 C35 -79.46(13)
P2 Ru1 S2 C35 93.29(11)
P1 Ru1 S2 C35 -173.64(11)
S1 Ru1 S2 C35 -42.69(14)
N3 Ru1 P1 C1 59.4(6)
N1 Ru1 P1 C1 0.13(12)
P2 Ru1 P1 C1 -164.84(10)
S1 Ru1 P1 C1 -67.55(10)
S2 Ru1 P1 C1 93.27(10)
N3 Ru1 P1 C13 176.4(6)
N1 Ru1 P1 C13 117.17(13)
P2 Ru1 P1 C13 -47.80(11)
S1 Ru1 P1 C13 49.49(11)
S2 Ru1 P1 C13 -149.70(11)
N3 Ru1 P1 C7 -58.8(6)
N1 Ru1 P1 C7 -118.01(13)
P2 Ru1 P1 C7 77.02(11)
S1 Ru1 P1 C7 174.31(11)
S2 Ru1 P1 C7 -24.87(12)
N3 Ru1 P2 C22 103.39(13)
N1 Ru1 P2 C22 -172.9(3)
P1 Ru1 P2 C22 -71.86(11)
S1 Ru1 P2 C22 -162.07(11)
S2 Ru1 P2 C22 35.67(11)
N3 Ru1 P2 C16 -20.43(12)
N1 Ru1 P2 C16 63.3(3)
P1 Ru1 P2 C16 164.33(11)
S1 Ru1 P2 C16 74.11(11)
S2 Ru1 P2 C16 -88.14(11)
N3 Ru1 P2 C15 -135.57(13)
N1 Ru1 P2 C15 -51.9(3)
P1 Ru1 P2 C15 49.18(11)
S1 Ru1 P2 C15 -41.04(11)
S2 Ru1 P2 C15 156.71(11)
N3 Ru1 N1 C28 -83.4(3)
P2 Ru1 N1 C28 -168.8(2)
P1 Ru1 N1 C28 90.7(3)
S1 Ru1 N1 C28 179.6(3)
S2 Ru1 N1 C28 -16.8(3)
N3 Ru1 N1 C31 95.47(17)
P2 Ru1 N1 C31 10.1(4)
P1 Ru1 N1 C31 -90.41(16)
S1 Ru1 N1 C31 -1.50(15)
S2 Ru1 N1 C31 162.15(16)
N1 Ru1 N3 C32 -80.2(3)
P2 Ru1 N3 C32 84.5(3)
P1 Ru1 N3 C32 -140.0(5)
S1 Ru1 N3 C32 -13.2(3)
S2 Ru1 N3 C32 -175.3(3)
N1 Ru1 N3 C35 92.20(19)
P2 Ru1 N3 C35 -103.11(18)
P1 Ru1 N3 C35 32.4(7)
S1 Ru1 N3 C35 159.18(18)
S2 Ru1 N3 C35 -2.88(17)
C31 N1 C28 C29 -0.4(4)
Ru1 N1 C28 C29 178.3(2)
N1 C28 C29 C30 -0.5(5)
C31 N2 C30 C29 -0.9(5)
C28 C29 C30 N2 1.2(6)
C30 N2 C31 N1 -0.2(5)
C30 N2 C31 S1 179.3(2)
C28 N1 C31 N2 0.8(4)
Ru1 N1 C31 N2 -178.4(3)
C28 N1 C31 S1 -178.7(2)
Ru1 N1 C31 S1 2.0(2)
Ru1 S1 C31 N2 178.6(3)
Ru1 S1 C31 N1 -1.79(18)
C1 P1 C13 C14 -177.7(2)
C7 P1 C13 C14 -73.5(2)
Ru1 P1 C13 C14 60.7(2)
P1 C13 C14 C15 -67.3(3)
C13 C14 C15 P2 70.0(3)
C22 P2 C15 C14 68.8(2)
C16 P2 C15 C14 174.1(2)
Ru1 P2 C15 C14 -65.3(2)
C22 P2 C16 C17 -26.6(3)
C15 P2 C16 C17 -130.7(3)
Ru1 P2 C16 C17 109.0(3)
C22 P2 C16 C21 159.7(3)
C15 P2 C16 C21 55.6(3)
Ru1 P2 C16 C21 -64.7(3)
C21 C16 C17 C18 -2.4(5)
P2 C16 C17 C18 -176.2(3)
C16 C17 C18 C19 1.4(6)
C17 C18 C19 C20 0.6(6)
C18 C19 C20 C21 -1.5(6)
C19 C20 C21 C16 0.5(6)
C17 C16 C21 C20 1.5(5)
P2 C16 C21 C20 175.5(3)
C16 P2 C22 C23 126.2(3)
C15 P2 C22 C23 -127.8(3)
Ru1 P2 C22 C23 -1.8(3)
C16 P2 C22 C27 -56.3(3)
C15 P2 C22 C27 49.7(3)
Ru1 P2 C22 C27 175.6(2)
C27 C22 C23 C24 0.5(5)
P2 C22 C23 C24 178.0(3)
C22 C23 C24 C25 1.2(6)
C23 C24 C25 C26 -1.4(6)
C24 C25 C26 C27 -0.1(6)
C23 C22 C27 C26 -2.0(5)
P2 C22 C27 C26 -179.4(3)
C25 C26 C27 C22 1.8(6)
C13 P1 C1 C2 -31.3(3)
C7 P1 C1 C2 -138.2(3)
Ru1 P1 C1 C2 91.3(3)
C13 P1 C1 C6 155.2(2)
C7 P1 C1 C6 48.4(3)
Ru1 P1 C1 C6 -82.2(2)
C6 C1 C2 C3 -0.8(5)
P1 C1 C2 C3 -174.4(3)
C1 C2 C3 C4 0.1(6)
C2 C3 C4 C5 0.6(6)
C3 C4 C5 C6 -0.5(6)
C4 C5 C6 C1 -0.3(5)
C2 C1 C6 C5 0.9(5)
P1 C1 C6 C5 174.8(3)
C1 P1 C7 C12 86.0(3)
C13 P1 C7 C12 -21.0(3)
Ru1 P1 C7 C12 -150.2(2)
C1 P1 C7 C8 -90.3(3)
C13 P1 C7 C8 162.7(2)
Ru1 P1 C7 C8 33.5(3)
C8 C7 C12 C11 -2.1(5)
P1 C7 C12 C11 -178.5(3)
C7 C12 C11 C10 -0.1(6)
C12 C11 C10 C9 1.9(6)
C11 C10 C9 C8 -1.3(6)
C10 C9 C8 C7 -1.0(5)
C12 C7 C8 C9 2.6(5)
P1 C7 C8 C9 179.1(3)
C35 N3 C32 C33 1.2(5)
Ru1 N3 C32 C33 172.8(3)
N3 C32 C33 C34 -0.4(5)
C35 N4 C34 C33 0.6(7)
C32 C33 C34 N4 -0.5(7)
C34 N4 C35 N3 0.3(6)
C34 N4 C35 S2 -179.4(3)
C32 N3 C35 N4 -1.2(5)
Ru1 N3 C35 N4 -175.8(3)
C32 N3 C35 S2 178.6(2)
Ru1 N3 C35 S2 4.0(2)
Ru1 S2 C35 N4 176.3(3)
Ru1 S2 C35 N3 -3.5(2)
